data_1542702
loop_
_publ_author_name
'Pieber, Bartholom\"aus'
'Kappe, C. Oliver'

_publ_section_title
;
 Generation and Synthetic Application of Trifluoromethyl Diazomethane
 Utilizing Continuous Flow Technologies.
;
_journal_issue 5
_journal_name_full 'Organic letters'
_journal_page_first 1076
_journal_paper_doi 10.1021/acs.orglett.6b00194
_journal_volume 18
_journal_year 2016
_chemical_formula_moiety 'C10 H6 F3 N3 O'
_chemical_formula_sum 'C10 H6 F3 N3 O'
_chemical_formula_weight 241.18
_space_group_crystal_system triclinic
_space_group_IT_number 2
_space_group_name_Hall '-P 1'
_space_group_name_H-M_alt 'P -1'
_symmetry_space_group_name_Hall '-P 1'
_symmetry_space_group_name_H-M 'P -1'
_atom_sites_solution_hydrogens mixed
_audit_creation_method SHELXL-2014/7
_audit_update_record
;
2015-12-19 # Formatted by publCIF

;
_cell_angle_alpha 99.340(2)
_cell_angle_beta 92.3230(10)
_cell_angle_gamma 91.732(2)
_cell_formula_units_Z 2
_cell_length_a 7.0244(3)
_cell_length_b 7.2782(3)
_cell_length_c 10.3940(4)
_cell_measurement_reflns_used 9985
_cell_measurement_temperature 100(2)
_cell_measurement_theta_max 33.24
_cell_measurement_theta_min 2.84
_cell_volume 523.55(4)
_computing_cell_refinement 'SAINT V8.34A (Bruker AXS Inc., 2013)'
_computing_data_collection 'Bruker APEX2'
_computing_data_reduction 'SAINT V8.34A (Bruker AXS Inc., 2013)'
_computing_molecular_graphics 'Bruker SHELXTL'
_computing_publication_material 'Bruker SHELXTL'
_computing_structure_refinement 'SHELXL-2014/6 (Sheldrick 2014)'
_computing_structure_solution 'SHELXS-97 (Sheldrick 2008)'
_diffrn_ambient_temperature 100(2)
_diffrn_measured_fraction_theta_full 0.998
_diffrn_measured_fraction_theta_max 0.991
_diffrn_measurement_device_type 'Bruker APEX-II CCD'
_diffrn_measurement_method '\f and \w scans'
_diffrn_radiation_monochromator 'multilayer monochromator'
_diffrn_radiation_source 'Incoatec microfocus sealed tube'
_diffrn_radiation_type MoK\a
_diffrn_radiation_wavelength 0.71073
_diffrn_reflns_av_R_equivalents 0.0403
_diffrn_reflns_av_unetI/netI 0.0240
_diffrn_reflns_laue_measured_fraction_full 0.998
_diffrn_reflns_laue_measured_fraction_max 0.991
_diffrn_reflns_limit_h_max 10
_diffrn_reflns_limit_h_min -10
_diffrn_reflns_limit_k_max 11
_diffrn_reflns_limit_k_min -11
_diffrn_reflns_limit_l_max 16
_diffrn_reflns_limit_l_min -15
_diffrn_reflns_number 24321
_diffrn_reflns_point_group_measured_fraction_full 0.998
_diffrn_reflns_point_group_measured_fraction_max 0.991
_diffrn_reflns_theta_full 25.242
_diffrn_reflns_theta_max 33.243
_diffrn_reflns_theta_min 2.838
_exptl_absorpt_coefficient_mu 0.139
_exptl_absorpt_correction_T_max 0.741
_exptl_absorpt_correction_T_min 0.652
_exptl_absorpt_correction_type multi-scan
_exptl_absorpt_process_details SADABS
_exptl_crystal_colour yellow
_exptl_crystal_density_diffrn 1.530
_exptl_crystal_description block
_exptl_crystal_F_000 244
_exptl_crystal_size_max 0.080
_exptl_crystal_size_mid 0.080
_exptl_crystal_size_min 0.070
_refine_diff_density_max 0.574
_refine_diff_density_min -0.292
_refine_diff_density_rms 0.059
_refine_ls_extinction_method none
_refine_ls_goodness_of_fit_ref 1.032
_refine_ls_hydrogen_treatment mixed
_refine_ls_matrix_type full
_refine_ls_number_parameters 158
_refine_ls_number_reflns 3979
_refine_ls_number_restraints 0
_refine_ls_restrained_S_all 1.032
_refine_ls_R_factor_all 0.0521
_refine_ls_R_factor_gt 0.0409
_refine_ls_shift/su_max 0.000
_refine_ls_shift/su_mean 0.000
_refine_ls_structure_factor_coef Fsqd
_refine_ls_weighting_details 'w=1/[\s^2^(Fo^2^)+(0.0606P)^2^+0.1515P] where P=(Fo^2^+2Fc^2^)/3'
_refine_ls_weighting_scheme calc
_refine_ls_wR_factor_gt 0.1092
_refine_ls_wR_factor_ref 0.1170
_reflns_Friedel_coverage 0.000
_reflns_number_gt 3260
_reflns_number_total 3979
_reflns_threshold_expression 'I > 2\s(I)'
_cod_data_source_file ol6b00194_si_002.cif
_cod_data_source_block AT515_a
_cod_database_code 1542702
_shelx_shelxl_version_number 2014/7
_shelx_space_group_comment
;
The symmetry employed for this shelxl refinement is uniquely defined
by the following loop, which should always be used as a source of
symmetry information in preference to the above space-group names.
They are only intended as comments.
;
_shelx_estimated_absorpt_t_min 0.989
_shelx_estimated_absorpt_t_max 0.990

loop_
_space_group_symop_operation_xyz
'x, y, z'
'-x, -y, -z'

loop_
_atom_site_label
_atom_site_type_symbol
_atom_site_fract_x
_atom_site_fract_y
_atom_site_fract_z
_atom_site_U_iso_or_equiv
_atom_site_adp_type
_atom_site_occupancy
_atom_site_site_symmetry_order
_atom_site_calc_flag
_atom_site_refinement_flags_posn
_atom_site_refinement_flags_adp
C1 C 1.06457(14) 0.22442(13) 0.41330(9) 0.01962(18) Uani 1 1 d . .
C2 C 0.86676(13) 0.20866(13) 0.35834(9) 0.01667(16) Uani 1 1 d . .
C3 C 0.81600(12) 0.18605(12) 0.21371(8) 0.01416(15) Uani 1 1 d . .
H3 H 0.9297 0.2271 0.1694 0.017 Uiso 1 1 calc R U
C4 C 0.65246(11) 0.30829(12) 0.18749(8) 0.01240(15) Uani 1 1 d . .
C5 C 0.67697(13) 0.50100(12) 0.22448(9) 0.01608(16) Uani 1 1 d . .
H5 H 0.7950 0.5523 0.2644 0.019 Uiso 1 1 calc R U
C6 C 0.53130(13) 0.61837(12) 0.20363(9) 0.01689(17) Uani 1 1 d . .
H6 H 0.5484 0.7494 0.2293 0.020 Uiso 1 1 calc R U
C7 C 0.35847(12) 0.54069(12) 0.14408(8) 0.01486(16) Uani 1 1 d . .
C8 C 0.33319(12) 0.34877(13) 0.10511(9) 0.01558(16) Uani 1 1 d . .
H8 H 0.2161 0.2976 0.0635 0.019 Uiso 1 1 calc R U
C9 C 0.48042(12) 0.23259(12) 0.12746(8) 0.01436(16) Uani 1 1 d . .
H9 H 0.4636 0.1016 0.1018 0.017 Uiso 1 1 calc R U
C10 C 0.20551(14) 0.66136(14) 0.12373(9) 0.01978(18) Uani 1 1 d . .
F1 F 1.17433(9) 0.09523(10) 0.34913(7) 0.02952(16) Uani 1 1 d . .
F2 F 1.07373(10) 0.20583(10) 0.53976(6) 0.02941(16) Uani 1 1 d . .
F3 F 1.15285(10) 0.38962(10) 0.40588(7) 0.02997(16) Uani 1 1 d . .
N1 N 0.73021(13) 0.20963(13) 0.43984(8) 0.02185(17) Uani 1 1 d . .
N2 N 0.60546(16) 0.21087(19) 0.50511(10) 0.0374(3) Uani 1 1 d . .
N3 N 0.08279(13) 0.75812(14) 0.10928(10) 0.0279(2) Uani 1 1 d . .
O1 O 0.76632(10) -0.00048(10) 0.15736(7) 0.02125(15) Uani 1 1 d . .
H1 H 0.861(3) -0.062(3) 0.1500(18) 0.048(5) Uiso 1 1 d . .

loop_
_atom_site_aniso_label
_atom_site_aniso_U_11
_atom_site_aniso_U_22
_atom_site_aniso_U_33
_atom_site_aniso_U_23
_atom_site_aniso_U_13
_atom_site_aniso_U_12
C1 0.0201(4) 0.0191(4) 0.0191(4) 0.0034(3) -0.0066(3) 0.0007(3)
C2 0.0157(4) 0.0203(4) 0.0143(4) 0.0040(3) -0.0025(3) 0.0028(3)
C3 0.0133(3) 0.0151(4) 0.0136(3) 0.0012(3) -0.0015(3) 0.0029(3)
C4 0.0124(3) 0.0139(3) 0.0107(3) 0.0013(3) -0.0006(2) 0.0022(3)
C5 0.0152(3) 0.0144(4) 0.0176(4) 0.0010(3) -0.0040(3) 0.0002(3)
C6 0.0189(4) 0.0133(4) 0.0180(4) 0.0016(3) -0.0016(3) 0.0024(3)
C7 0.0143(3) 0.0177(4) 0.0129(3) 0.0026(3) 0.0014(3) 0.0061(3)
C8 0.0115(3) 0.0183(4) 0.0160(4) 0.0001(3) -0.0006(3) 0.0024(3)
C9 0.0125(3) 0.0148(4) 0.0147(3) -0.0004(3) -0.0010(3) 0.0017(3)
C10 0.0192(4) 0.0212(4) 0.0187(4) 0.0012(3) 0.0012(3) 0.0062(3)
F1 0.0200(3) 0.0318(3) 0.0348(4) 0.0002(3) -0.0070(2) 0.0097(2)
F2 0.0338(3) 0.0353(4) 0.0189(3) 0.0079(3) -0.0128(2) -0.0043(3)
F3 0.0291(3) 0.0254(3) 0.0348(4) 0.0065(3) -0.0053(3) -0.0092(3)
N1 0.0235(4) 0.0266(4) 0.0158(3) 0.0052(3) -0.0012(3) 0.0015(3)
N2 0.0318(5) 0.0581(7) 0.0233(5) 0.0087(4) 0.0068(4) 0.0007(5)
N3 0.0230(4) 0.0282(5) 0.0315(5) 0.0004(4) -0.0014(3) 0.0117(3)
O1 0.0188(3) 0.0149(3) 0.0274(4) -0.0040(3) -0.0049(3) 0.0065(2)

loop_
_atom_type_symbol
_atom_type_description
_atom_type_scat_dispersion_real
_atom_type_scat_dispersion_imag
_atom_type_scat_source
C C 0.0033 0.0016 'International Tables Vol C Tables 4.2.6.8 and 6.1.1.4'
H H 0.0000 0.0000 'International Tables Vol C Tables 4.2.6.8 and 6.1.1.4'
N N 0.0061 0.0033 'International Tables Vol C Tables 4.2.6.8 and 6.1.1.4'
O O 0.0106 0.0060 'International Tables Vol C Tables 4.2.6.8 and 6.1.1.4'
F F 0.0171 0.0103 'International Tables Vol C Tables 4.2.6.8 and 6.1.1.4'

loop_
_geom_angle_atom_site_label_1
_geom_angle_atom_site_label_2
_geom_angle_atom_site_label_3
_geom_angle
F2 C1 F1 107.70(8)
F2 C1 F3 106.50(8)
F1 C1 F3 105.13(8)
F2 C1 C2 112.04(8)
F1 C1 C2 111.89(8)
F3 C1 C2 113.14(8)
N1 C2 C1 117.45(8)
N1 C2 C3 119.09(8)
C1 C2 C3 123.43(8)
O1 C3 C2 112.96(8)
O1 C3 C4 108.79(7)
C2 C3 C4 110.75(7)
O1 C3 H3 108.1
C2 C3 H3 108.1
C4 C3 H3 108.1
C9 C4 C5 119.82(8)
C9 C4 C3 121.53(7)
C5 C4 C3 118.66(7)
C6 C5 C4 120.82(8)
C6 C5 H5 119.6
C4 C5 H5 119.6
C5 C6 C7 118.88(8)
C5 C6 H6 120.6
C7 C6 H6 120.6
C8 C7 C6 120.82(8)
C8 C7 C10 119.93(8)
C6 C7 C10 119.25(8)
C9 C8 C7 119.62(8)
C9 C8 H8 120.2
C7 C8 H8 120.2
C8 C9 C4 120.03(8)
C8 C9 H9 120.0
C4 C9 H9 120.0
N3 C10 C7 179.05(10)
N2 N1 C2 176.42(10)
C3 O1 H1 110.5(13)

loop_
_geom_bond_atom_site_label_1
_geom_bond_atom_site_label_2
_geom_bond_distance
C1 F2 1.3422(11)
C1 F1 1.3436(12)
C1 F3 1.3509(12)
C1 C2 1.4748(13)
C2 N1 1.3046(12)
C2 C3 1.5122(12)
C3 O1 1.4158(11)
C3 C4 1.5168(11)
C3 H3 1.0000
C4 C9 1.3930(11)
C4 C5 1.3963(12)
C5 C6 1.3852(12)
C5 H5 0.9500
C6 C7 1.4002(12)
C6 H6 0.9500
C7 C8 1.3937(13)
C7 C10 1.4385(12)
C8 C9 1.3913(12)
C8 H8 0.9500
C9 H9 0.9500
C10 N3 1.1499(13)
N1 N2 1.1291(13)
O1 H1 0.81(2)

loop_
_geom_hbond_atom_site_label_D
_geom_hbond_atom_site_label_H
_geom_hbond_atom_site_label_A
_geom_hbond_distance_DH
_geom_hbond_distance_HA
_geom_hbond_distance_DA
_geom_hbond_angle_DHA
_geom_hbond_site_symmetry_A
O1 H1 N3 0.81(2) 2.08(2) 2.8844(11) 172.2(19) 1_645

loop_
_geom_torsion_atom_site_label_1
_geom_torsion_atom_site_label_2
_geom_torsion_atom_site_label_3
_geom_torsion_atom_site_label_4
_geom_torsion
F2 C1 C2 N1 10.61(13)
F1 C1 C2 N1 131.68(10)
F3 C1 C2 N1 -109.80(10)
F2 C1 C2 C3 -167.55(8)
F1 C1 C2 C3 -46.48(12)
F3 C1 C2 C3 72.05(12)
N1 C2 C3 O1 -77.70(10)
C1 C2 C3 O1 100.42(10)
N1 C2 C3 C4 44.62(11)
C1 C2 C3 C4 -137.26(9)
O1 C3 C4 C9 5.35(11)
C2 C3 C4 C9 -119.37(9)
O1 C3 C4 C5 -174.44(8)
C2 C3 C4 C5 60.83(10)
C9 C4 C5 C6 0.75(13)
C3 C4 C5 C6 -179.45(8)
C4 C5 C6 C7 -0.29(13)
C5 C6 C7 C8 -0.60(13)
C5 C6 C7 C10 179.13(8)
C6 C7 C8 C9 1.01(13)
C10 C7 C8 C9 -178.72(8)
C7 C8 C9 C4 -0.53(13)
C5 C4 C9 C8 -0.34(13)
C3 C4 C9 C8 179.87(8)
